data_4087714
loop_
_publ_author_name
'Nesbit, Mark A.'
'Suess, Daniel L. M.'
'Peters, Jonas C.'

_publ_section_title
;
 E--H Bond Activations and Hydrosilylation Catalysis with Iron and Cobalt
 Metalloboranes
;
_journal_issue 19
_journal_name_full Organometallics
_journal_page_first 4741
_journal_paper_doi 10.1021/acs.organomet.5b00530
_journal_volume 34
_journal_year 2015
_chemical_formula_moiety 'C36 H46 B Co P2 S'
_chemical_formula_sum 'C36 H46 B Co P2 S'
_chemical_formula_weight 642.47
_space_group_crystal_system monoclinic
_space_group_IT_number 14
_space_group_name_Hall '-P 2yn'
_space_group_name_H-M_alt 'P 1 21/n 1'
_atom_sites_solution_hydrogens geom
_audit_creation_date 2015-06-10
_audit_creation_method
;
Olex2 1.2
(compiled 2015.01.26 svn.r3150 for OlexSys, GUI svn.r4998)
;
_cell_angle_alpha 90
_cell_angle_beta 104.7216(16)
_cell_angle_gamma 90
_cell_formula_units_Z 4
_cell_length_a 10.0753(4)
_cell_length_b 19.0012(7)
_cell_length_c 17.8659(6)
_cell_measurement_temperature 100(2)
_cell_volume 3308.0(2)
_computing_molecular_graphics 'Olex2 (Dolomanov et al., 2009)'
_computing_publication_material 'Olex2 (Dolomanov et al., 2009)'
_computing_structure_refinement 'ShelXL (Sheldrick, 2008)'
_diffrn_ambient_temperature 100.0
_diffrn_measured_fraction_theta_full 1.000
_diffrn_measured_fraction_theta_max 0.991
_diffrn_measurement_device_type 'Bruker SMART 1000'
_diffrn_measurement_method '\w and \f scans'
_diffrn_radiation_monochromator graphite
_diffrn_radiation_type MoK\a
_diffrn_radiation_wavelength 0.71073
_diffrn_reflns_av_R_equivalents 0.0693
_diffrn_reflns_av_unetI/netI 0.0606
_diffrn_reflns_Laue_measured_fraction_full 1.000
_diffrn_reflns_Laue_measured_fraction_max 0.991
_diffrn_reflns_limit_h_max 20
_diffrn_reflns_limit_h_min -20
_diffrn_reflns_limit_k_max 38
_diffrn_reflns_limit_k_min -38
_diffrn_reflns_limit_l_max 35
_diffrn_reflns_limit_l_min -35
_diffrn_reflns_number 173772
_diffrn_reflns_point_group_measured_fraction_full 1.000
_diffrn_reflns_point_group_measured_fraction_max 0.991
_diffrn_reflns_theta_full 25.000
_diffrn_reflns_theta_max 45.960
_diffrn_reflns_theta_min 1.593
_diffrn_source 'fine-focus sealed tube'
_exptl_absorpt_coefficient_mu 0.703
_exptl_absorpt_correction_T_max 1.0000
_exptl_absorpt_correction_T_min 0.8775
_exptl_absorpt_correction_type multi-scan
_exptl_absorpt_process_details
;
SADABS-2014/4 (Bruker,2014/4) was used for absorption correction.
wR2(int) was 0.0690 before and 0.0565 after correction.
The Ratio of minimum to maximum transmission is 0.8775.
The \l/2 correction factor is 0.00150.
;
_exptl_crystal_density_diffrn 1.290
_exptl_crystal_description &#x0091;plate&#x0092;
_exptl_crystal_F_000 1360
_refine_diff_density_max 1.090
_refine_diff_density_min -0.699
_refine_diff_density_rms 0.118
_refine_ls_extinction_method none
_refine_ls_goodness_of_fit_ref 1.017
_refine_ls_hydrogen_treatment constr
_refine_ls_matrix_type full
_refine_ls_number_parameters 378
_refine_ls_number_reflns 28405
_refine_ls_number_restraints 0
_refine_ls_restrained_S_all 1.017
_refine_ls_R_factor_all 0.1021
_refine_ls_R_factor_gt 0.0513
_refine_ls_shift/su_max 0.003
_refine_ls_shift/su_mean 0.000
_refine_ls_structure_factor_coef Fsqd
_refine_ls_weighting_details
;
 w=1/[\s^2^(Fo^2^)+(0.0420P)^2^+2.1941P]
 where P=(Fo^2^+2Fc^2^)/3
;
_refine_ls_weighting_scheme calc
_refine_ls_wR_factor_gt 0.1053
_refine_ls_wR_factor_ref 0.1276
_reflns_Friedel_coverage 0.000
_reflns_number_gt 17558
_reflns_number_total 28405
_reflns_threshold_expression 'I > 2\s(I)'
_cod_data_source_file om5b00530_si_002.cif
_cod_data_source_block compound2b
_cod_database_code 4087714
_shelxl_version_number 2013-2
_shelx_space_group_comment
;
The symmetry employed for this shelxl refinement is uniquely defined
by the following loop, which should always be used as a source of
symmetry information in preference to the above space-group names.
They are only intended as comments.
;
_olex2_refinement_description
;
1. Fixed Uiso
 At 1.2 times of:
  All C(H) groups
 At 1.5 times of:
  All C(H,H,H) groups
2.a Ternary CH refined with riding coordinates:
 C34(H34), C19(H19), C31(H31), C22(H22)
2.b Aromatic/amide H refined with riding coordinates:
 C17(H17), C16(H16), C8(H8), C14(H14), C26(H26), C9(H9), C15(H15), C10(H10),
 C12(H12), C28(H28), C11(H11), C29(H29), C27(H27), C3(H3), C4(H4), C6(H6),
 C2(H2), C5(H5)
2.c Idealised Me refined as rotating group:
 C32(H32A,H32B,H32C), C21(H21A,H21B,H21C), C33(H33A,H33B,H33C), C35(H35A,H35B,
 H35C), C36(H36A,H36B,H36C), C20(H20A,H20B,H20C), C23(H23A,H23B,H23C), C24(H24A,
 H24B,H24C)
;
_olex2_submission_special_instructions 'No special instructions were received'

loop_
_space_group_symop_operation_xyz
'x, y, z'
'-x+1/2, y+1/2, -z+1/2'
'-x, -y, -z'
'x-1/2, -y-1/2, z-1/2'

loop_
_atom_site_label
_atom_site_type_symbol
_atom_site_fract_x
_atom_site_fract_y
_atom_site_fract_z
_atom_site_U_iso_or_equiv
_atom_site_adp_type
_atom_site_occupancy
_atom_site_site_symmetry_order
_atom_site_calc_flag
_atom_site_refinement_flags_posn
Co1 Co 0.40199(2) 0.34596(2) 0.75213(2) 0.01048(3) Uani 1 1 d .
P1 P 0.41449(3) 0.37087(2) 0.62595(2) 0.01028(4) Uani 1 1 d .
P2 P 0.36130(3) 0.22713(2) 0.76635(2) 0.01177(4) Uani 1 1 d .
S1 S 0.23736(3) 0.41898(2) 0.77029(2) 0.01666(5) Uani 1 1 d .
C13 C 0.68003(10) 0.34557(5) 0.68997(6) 0.01145(13) Uani 1 1 d .
C18 C 0.59393(10) 0.38347(5) 0.62914(6) 0.01166(14) Uani 1 1 d .
C17 C 0.64726(12) 0.42389(6) 0.57797(7) 0.01537(17) Uani 1 1 d .
H17 H 0.5873 0.4491 0.5371 0.018 Uiso 1 1 calc R
C25 C 0.62680(11) 0.22138(5) 0.75608(6) 0.01246(14) Uani 1 1 d .
C16 C 0.78868(13) 0.42692(7) 0.58727(8) 0.01876(19) Uani 1 1 d .
H16 H 0.8256 0.4538 0.5525 0.023 Uiso 1 1 calc R
C8 C 0.64017(12) 0.32190(6) 0.90015(6) 0.01546(17) Uani 1 1 d .
H8 H 0.6407 0.2722 0.9059 0.019 Uiso 1 1 calc R
C14 C 0.82235(11) 0.35056(6) 0.69877(7) 0.01569(17) Uani 1 1 d .
H14 H 0.8831 0.3264 0.7402 0.019 Uiso 1 1 calc R
C26 C 0.74585(12) 0.18628(6) 0.74799(7) 0.01665(17) Uani 1 1 d .
H26 H 0.8183 0.2130 0.7371 0.020 Uiso 1 1 calc R
C30 C 0.51951(11) 0.17912(5) 0.76924(6) 0.01381(15) Uani 1 1 d .
C9 C 0.66064(14) 0.36407(7) 0.96542(7) 0.0194(2) Uani 1 1 d .
H9 H 0.6800 0.3430 1.0152 0.023 Uiso 1 1 calc R
C34 C 0.23542(12) 0.19357(6) 0.67750(6) 0.01449(16) Uani 1 1 d .
H34 H 0.2848 0.1945 0.6355 0.017 Uiso 1 1 calc R
C7 C 0.61846(11) 0.35113(5) 0.82480(6) 0.01209(14) Uani 1 1 d .
C32 C 0.15923(14) 0.21691(7) 0.85097(8) 0.0210(2) Uani 1 1 d .
H32A H 0.1617 0.2685 0.8515 0.031 Uiso 1 1 calc GR
H32B H 0.1370 0.1998 0.8981 0.031 Uiso 1 1 calc GR
H32C H 0.0891 0.2007 0.8056 0.031 Uiso 1 1 calc GR
C15 C 0.87571(12) 0.39031(7) 0.64778(8) 0.0193(2) Uani 1 1 d .
H15 H 0.9722 0.3925 0.6543 0.023 Uiso 1 1 calc R
C1 C 0.20288(12) 0.41175(6) 0.86199(7) 0.01651(17) Uani 1 1 d .
C10 C 0.65302(15) 0.43752(7) 0.95867(7) 0.0215(2) Uani 1 1 d .
H10 H 0.6666 0.4662 1.0036 0.026 Uiso 1 1 calc R
C21 C 0.38766(14) 0.51725(6) 0.63461(8) 0.0190(2) Uani 1 1 d .
H21A H 0.3690 0.5121 0.6855 0.029 Uiso 1 1 calc GR
H21B H 0.3442 0.5604 0.6098 0.029 Uiso 1 1 calc GR
H21C H 0.4870 0.5200 0.6407 0.029 Uiso 1 1 calc GR
C19 C 0.32975(11) 0.45378(6) 0.58424(6) 0.01437(16) Uani 1 1 d .
H19 H 0.3494 0.4607 0.5326 0.017 Uiso 1 1 calc R
C12 C 0.61085(13) 0.42564(6) 0.81998(7) 0.01682(18) Uani 1 1 d .
H12 H 0.5954 0.4474 0.7706 0.020 Uiso 1 1 calc R
C28 C 0.65583(14) 0.07324(6) 0.77235(8) 0.0212(2) Uani 1 1 d .
H28 H 0.6667 0.0238 0.7791 0.025 Uiso 1 1 calc R
C11 C 0.62539(16) 0.46809(6) 0.88562(7) 0.0222(2) Uani 1 1 d .
H11 H 0.6164 0.5177 0.8803 0.027 Uiso 1 1 calc R
C29 C 0.53560(13) 0.10589(6) 0.77912(8) 0.01870(19) Uani 1 1 d .
H29 H 0.4642 0.0786 0.7905 0.022 Uiso 1 1 calc R
C27 C 0.75997(14) 0.11357(6) 0.75558(8) 0.0203(2) Uani 1 1 d .
H27 H 0.8410 0.0914 0.7493 0.024 Uiso 1 1 calc R
C33 C 0.40505(15) 0.19629(7) 0.92588(7) 0.0224(2) Uani 1 1 d .
H33A H 0.4927 0.1755 0.9232 0.034 Uiso 1 1 calc GR
H33B H 0.3711 0.1722 0.9658 0.034 Uiso 1 1 calc GR
H33C H 0.4183 0.2464 0.9388 0.034 Uiso 1 1 calc GR
C31 C 0.30038(13) 0.18821(6) 0.84738(7) 0.01650(18) Uani 1 1 d .
H31 H 0.2888 0.1366 0.8369 0.020 Uiso 1 1 calc R
C35 C 0.11280(12) 0.24350(7) 0.65080(7) 0.01908(19) Uani 1 1 d .
H35A H 0.0530 0.2398 0.6862 0.029 Uiso 1 1 calc GR
H35B H 0.0611 0.2306 0.5984 0.029 Uiso 1 1 calc GR
H35C H 0.1460 0.2920 0.6508 0.029 Uiso 1 1 calc GR
C36 C 0.18655(16) 0.11753(6) 0.68078(8) 0.0227(2) Uani 1 1 d .
H36A H 0.2661 0.0860 0.6932 0.034 Uiso 1 1 calc GR
H36B H 0.1262 0.1045 0.6305 0.034 Uiso 1 1 calc GR
H36C H 0.1361 0.1135 0.7208 0.034 Uiso 1 1 calc GR
C20 C 0.17349(12) 0.44802(8) 0.57103(8) 0.0216(2) Uani 1 1 d .
H20A H 0.1390 0.4092 0.5353 0.032 Uiso 1 1 calc GR
H20B H 0.1303 0.4921 0.5489 0.032 Uiso 1 1 calc GR
H20C H 0.1513 0.4391 0.6205 0.032 Uiso 1 1 calc GR
C22 C 0.36079(12) 0.30710(6) 0.54331(6) 0.01526(16) Uani 1 1 d .
H22 H 0.2691 0.2876 0.5444 0.018 Uiso 1 1 calc R
C23 C 0.34749(15) 0.34037(7) 0.46329(7) 0.0216(2) Uani 1 1 d .
H23A H 0.2711 0.3739 0.4522 0.032 Uiso 1 1 calc GR
H23B H 0.3301 0.3034 0.4237 0.032 Uiso 1 1 calc GR
H23C H 0.4328 0.3650 0.4629 0.032 Uiso 1 1 calc GR
C3 C 0.26699(17) 0.37919(7) 0.99819(8) 0.0258(3) Uani 1 1 d .
H3 H 0.3331 0.3607 1.0415 0.031 Uiso 1 1 calc R
C24 C 0.46249(13) 0.24554(6) 0.55337(7) 0.01905(19) Uani 1 1 d .
H24A H 0.5492 0.2621 0.5443 0.029 Uiso 1 1 calc GR
H24B H 0.4241 0.2084 0.5161 0.029 Uiso 1 1 calc GR
H24C H 0.4791 0.2269 0.6061 0.029 Uiso 1 1 calc GR
C4 C 0.13907(18) 0.39975(8) 1.00616(9) 0.0287(3) Uani 1 1 d .
H4 H 0.1172 0.3955 1.0546 0.034 Uiso 1 1 calc R
C6 C 0.07472(14) 0.43296(8) 0.87099(8) 0.0226(2) Uani 1 1 d .
H6 H 0.0085 0.4518 0.8280 0.027 Uiso 1 1 calc R
C2 C 0.29910(14) 0.38549(7) 0.92682(8) 0.0205(2) Uani 1 1 d .
H2 H 0.3874 0.3718 0.9223 0.025 Uiso 1 1 calc R
B1 B 0.61418(12) 0.30502(6) 0.75037(7) 0.01184(16) Uani 1 1 d .
C5 C 0.04327(17) 0.42667(10) 0.94230(10) 0.0307(3) Uani 1 1 d .
H5 H -0.0444 0.4409 0.9473 0.037 Uiso 1 1 calc R

loop_
_atom_site_aniso_label
_atom_site_aniso_U_11
_atom_site_aniso_U_22
_atom_site_aniso_U_33
_atom_site_aniso_U_23
_atom_site_aniso_U_13
_atom_site_aniso_U_12
Co1 0.01036(5) 0.01037(5) 0.01118(5) 0.00140(4) 0.00357(4) 0.00009(4)
P1 0.00965(10) 0.01094(9) 0.01019(9) 0.00183(7) 0.00241(7) -0.00060(8)
P2 0.01238(10) 0.01073(9) 0.01242(10) 0.00227(8) 0.00358(8) -0.00116(8)
S1 0.01646(11) 0.01758(11) 0.01787(11) 0.00020(9) 0.00788(9) 0.00311(9)
C13 0.0101(3) 0.0120(3) 0.0124(3) 0.0011(3) 0.0032(3) 0.0003(3)
C18 0.0111(3) 0.0125(3) 0.0122(3) 0.0013(3) 0.0044(3) -0.0007(3)
C17 0.0153(4) 0.0167(4) 0.0157(4) 0.0043(3) 0.0066(3) -0.0009(3)
C25 0.0127(4) 0.0118(3) 0.0125(4) 0.0015(3) 0.0024(3) 0.0015(3)
C16 0.0159(4) 0.0211(5) 0.0222(5) 0.0045(4) 0.0102(4) -0.0014(4)
C8 0.0185(4) 0.0146(4) 0.0129(4) 0.0013(3) 0.0031(3) 0.0013(3)
C14 0.0103(4) 0.0173(4) 0.0196(4) 0.0032(3) 0.0042(3) 0.0004(3)
C26 0.0149(4) 0.0153(4) 0.0198(5) 0.0011(3) 0.0044(3) 0.0036(3)
C30 0.0150(4) 0.0117(3) 0.0143(4) 0.0022(3) 0.0029(3) 0.0006(3)
C9 0.0242(5) 0.0204(4) 0.0125(4) 0.0009(3) 0.0024(4) 0.0024(4)
C34 0.0148(4) 0.0136(4) 0.0148(4) 0.0010(3) 0.0033(3) -0.0026(3)
C7 0.0115(3) 0.0121(3) 0.0119(3) 0.0006(3) 0.0016(3) -0.0007(3)
C32 0.0196(5) 0.0226(5) 0.0233(5) 0.0009(4) 0.0101(4) -0.0035(4)
C15 0.0123(4) 0.0221(5) 0.0259(5) 0.0033(4) 0.0090(4) -0.0008(4)
C1 0.0165(4) 0.0156(4) 0.0187(4) -0.0018(3) 0.0066(4) 0.0002(3)
C10 0.0288(6) 0.0188(4) 0.0158(5) -0.0035(4) 0.0033(4) -0.0009(4)
C21 0.0233(5) 0.0127(4) 0.0236(5) 0.0018(3) 0.0106(4) 0.0021(4)
C19 0.0131(4) 0.0151(4) 0.0157(4) 0.0057(3) 0.0052(3) 0.0015(3)
C12 0.0220(5) 0.0130(4) 0.0141(4) 0.0007(3) 0.0021(4) 0.0002(4)
C28 0.0249(6) 0.0122(4) 0.0244(5) 0.0015(4) 0.0025(4) 0.0034(4)
C11 0.0335(7) 0.0136(4) 0.0179(5) -0.0021(3) 0.0035(4) -0.0011(4)
C29 0.0210(5) 0.0116(4) 0.0225(5) 0.0031(3) 0.0037(4) -0.0003(4)
C27 0.0204(5) 0.0158(4) 0.0238(5) -0.0001(4) 0.0040(4) 0.0065(4)
C33 0.0269(6) 0.0248(5) 0.0151(4) 0.0057(4) 0.0046(4) -0.0015(5)
C31 0.0195(5) 0.0153(4) 0.0158(4) 0.0035(3) 0.0065(4) -0.0028(3)
C35 0.0144(4) 0.0209(5) 0.0206(5) 0.0010(4) 0.0020(4) -0.0011(4)
C36 0.0294(6) 0.0152(4) 0.0212(5) 0.0005(4) 0.0024(4) -0.0079(4)
C20 0.0128(4) 0.0295(6) 0.0229(5) 0.0115(4) 0.0051(4) 0.0039(4)
C22 0.0174(4) 0.0161(4) 0.0117(4) -0.0003(3) 0.0025(3) -0.0032(3)
C23 0.0263(6) 0.0259(5) 0.0113(4) 0.0006(4) 0.0024(4) -0.0066(5)
C3 0.0352(7) 0.0216(5) 0.0198(5) -0.0005(4) 0.0056(5) -0.0016(5)
C24 0.0199(5) 0.0178(4) 0.0195(5) -0.0042(4) 0.0051(4) -0.0009(4)
C4 0.0366(8) 0.0302(6) 0.0238(6) -0.0044(5) 0.0158(6) -0.0095(6)
C6 0.0169(5) 0.0313(6) 0.0215(5) -0.0022(5) 0.0083(4) 0.0030(4)
C2 0.0214(5) 0.0197(5) 0.0198(5) -0.0010(4) 0.0043(4) 0.0020(4)
B1 0.0115(4) 0.0118(4) 0.0122(4) 0.0008(3) 0.0029(3) 0.0001(3)
C5 0.0248(6) 0.0422(8) 0.0303(7) -0.0061(6) 0.0168(6) -0.0026(6)

loop_
_atom_type_symbol
_atom_type_description
_atom_type_scat_dispersion_real
_atom_type_scat_dispersion_imag
_atom_type_scat_source
C C 0.0033 0.0016 'International Tables Vol C Tables 4.2.6.8 and 6.1.1.4'
H H 0.0000 0.0000 'International Tables Vol C Tables 4.2.6.8 and 6.1.1.4'
B B 0.0013 0.0007 'International Tables Vol C Tables 4.2.6.8 and 6.1.1.4'
Co Co 0.3494 0.9721 'International Tables Vol C Tables 4.2.6.8 and 6.1.1.4'
P P 0.1023 0.0942 'International Tables Vol C Tables 4.2.6.8 and 6.1.1.4'
S S 0.1246 0.1234 'International Tables Vol C Tables 4.2.6.8 and 6.1.1.4'

loop_
_geom_angle_atom_site_label_1
_geom_angle_atom_site_label_2
_geom_angle_atom_site_label_3
_geom_angle
P2 Co1 P1 110.902(11)
S1 Co1 P1 103.694(12)
S1 Co1 P2 115.303(12)
S1 Co1 B1 160.08(3)
C7 Co1 P1 105.49(3)
C7 Co1 P2 98.76(3)
C7 Co1 S1 122.34(3)
C7 Co1 B1 40.99(4)
B1 Co1 P1 77.03(3)
B1 Co1 P2 82.07(3)
C18 P1 Co1 107.13(3)
C18 P1 C19 104.73(5)
C18 P1 C22 101.29(5)
C19 P1 Co1 115.28(4)
C19 P1 C22 102.75(5)
C22 P1 Co1 123.47(4)
C30 P2 Co1 108.19(4)
C30 P2 C34 104.60(5)
C30 P2 C31 103.73(5)
C34 P2 Co1 109.80(3)
C31 P2 Co1 125.00(4)
C31 P2 C34 103.74(5)
C1 S1 Co1 114.36(4)
C18 C13 C14 117.64(9)
C18 C13 B1 119.21(9)
C14 C13 B1 122.88(9)
C13 C18 P1 111.85(7)
C17 C18 P1 126.68(8)
C17 C18 C13 121.46(10)
C18 C17 H17 120.2
C16 C17 C18 119.66(10)
C16 C17 H17 120.2
C26 C25 C30 117.01(10)
C26 C25 B1 121.35(9)
C30 C25 B1 121.64(9)
C17 C16 H16 120.2
C15 C16 C17 119.68(10)
C15 C16 H16 120.2
C9 C8 H8 119.2
C9 C8 C7 121.68(10)
C7 C8 H8 119.2
C13 C14 H14 119.5
C15 C14 C13 121.07(11)
C15 C14 H14 119.5
C25 C26 H26 119.1
C27 C26 C25 121.84(11)
C27 C26 H26 119.1
C25 C30 P2 114.23(7)
C29 C30 P2 124.73(9)
C29 C30 C25 120.95(10)
C8 C9 H9 119.7
C8 C9 C10 120.67(11)
C10 C9 H9 119.7
P2 C34 H34 105.7
C35 C34 P2 111.78(8)
C35 C34 H34 105.7
C36 C34 P2 116.31(8)
C36 C34 H34 105.7
C36 C34 C35 110.71(10)
C8 C7 Co1 115.15(8)
C8 C7 B1 122.96(9)
C12 C7 Co1 88.79(7)
C12 C7 C8 116.13(10)
C12 C7 B1 120.75(9)
B1 C7 Co1 70.99(6)
H32A C32 H32B 109.5
H32A C32 H32C 109.5
H32B C32 H32C 109.5
C31 C32 H32A 109.5
C31 C32 H32B 109.5
C31 C32 H32C 109.5
C16 C15 H15 119.8
C14 C15 C16 120.48(11)
C14 C15 H15 119.8
C6 C1 S1 119.28(10)
C2 C1 S1 122.53(9)
C2 C1 C6 118.19(12)
C9 C10 H10 120.3
C11 C10 C9 119.36(11)
C11 C10 H10 120.3
H21A C21 H21B 109.5
H21A C21 H21C 109.5
H21B C21 H21C 109.5
C19 C21 H21A 109.5
C19 C21 H21B 109.5
C19 C21 H21C 109.5
P1 C19 H19 107.7
C21 C19 P1 111.44(8)
C21 C19 H19 107.7
C21 C19 C20 111.70(10)
C20 C19 P1 110.51(8)
C20 C19 H19 107.7
C7 C12 H12 119.0
C11 C12 C7 122.09(10)
C11 C12 H12 119.0
C29 C28 H28 120.2
C27 C28 H28 120.2
C27 C28 C29 119.54(11)
C10 C11 C12 119.92(11)
C10 C11 H11 120.0
C12 C11 H11 120.0
C30 C29 H29 119.9
C28 C29 C30 120.30(11)
C28 C29 H29 119.9
C26 C27 C28 120.23(11)
C26 C27 H27 119.9
C28 C27 H27 119.9
H33A C33 H33B 109.5
H33A C33 H33C 109.5
H33B C33 H33C 109.5
C31 C33 H33A 109.5
C31 C33 H33B 109.5
C31 C33 H33C 109.5
P2 C31 H31 106.9
C32 C31 P2 112.46(8)
C32 C31 H31 106.9
C33 C31 P2 112.66(8)
C33 C31 C32 110.75(10)
C33 C31 H31 106.9
C34 C35 H35A 109.5
C34 C35 H35B 109.5
C34 C35 H35C 109.5
H35A C35 H35B 109.5
H35A C35 H35C 109.5
H35B C35 H35C 109.5
C34 C36 H36A 109.5
C34 C36 H36B 109.5
C34 C36 H36C 109.5
H36A C36 H36B 109.5
H36A C36 H36C 109.5
H36B C36 H36C 109.5
C19 C20 H20A 109.5
C19 C20 H20B 109.5
C19 C20 H20C 109.5
H20A C20 H20B 109.5
H20A C20 H20C 109.5
H20B C20 H20C 109.5
P1 C22 H22 107.9
C23 C22 P1 113.89(8)
C23 C22 H22 107.9
C24 C22 P1 110.41(8)
C24 C22 H22 107.9
C24 C22 C23 108.66(10)
C22 C23 H23A 109.5
C22 C23 H23B 109.5
C22 C23 H23C 109.5
H23A C23 H23B 109.5
H23A C23 H23C 109.5
H23B C23 H23C 109.5
C4 C3 H3 119.8
C4 C3 C2 120.36(14)
C2 C3 H3 119.8
C22 C24 H24A 109.5
C22 C24 H24B 109.5
C22 C24 H24C 109.5
H24A C24 H24B 109.5
H24A C24 H24C 109.5
H24B C24 H24C 109.5
C3 C4 H4 120.4
C3 C4 C5 119.22(13)
C5 C4 H4 120.4
C1 C6 H6 119.6
C5 C6 C1 120.71(14)
C5 C6 H6 119.6
C1 C2 H2 119.6
C3 C2 C1 120.87(13)
C3 C2 H2 119.6
C13 B1 Co1 113.29(7)
C25 B1 Co1 113.47(7)
C25 B1 C13 118.85(9)
C7 B1 Co1 68.02(6)
C7 B1 C13 111.85(8)
C7 B1 C25 120.84(9)
C4 C5 C6 120.63(14)
C4 C5 H5 119.7
C6 C5 H5 119.7

loop_
_geom_bond_atom_site_label_1
_geom_bond_atom_site_label_2
_geom_bond_distance
Co1 P1 2.3381(3)
Co1 P2 2.3203(3)
Co1 S1 2.2483(3)
Co1 C7 2.2390(11)
Co1 B1 2.2828(12)
P1 C18 1.8101(10)
P1 C19 1.8556(11)
P1 C22 1.8800(11)
P2 C30 1.8260(11)
P2 C34 1.8739(12)
P2 C31 1.8631(11)
S1 C1 1.7643(12)
C13 C18 1.4046(14)
C13 C14 1.4054(14)
C13 B1 1.6008(15)
C18 C17 1.4015(14)
C17 H17 0.9500
C17 C16 1.3931(16)
C25 C26 1.4116(15)
C25 C30 1.4135(15)
C25 B1 1.5954(15)
C16 H16 0.9500
C16 C15 1.3928(18)
C8 H8 0.9500
C8 C9 1.3864(16)
C8 C7 1.4208(15)
C14 H14 0.9500
C14 C15 1.3922(16)
C26 H26 0.9500
C26 C27 1.3918(16)
C30 C29 1.4068(15)
C9 H9 0.9500
C9 C10 1.4013(18)
C34 H34 1.0000
C34 C35 1.5343(17)
C34 C36 1.5325(16)
C7 C12 1.4193(15)
C7 B1 1.5838(15)
C32 H32A 0.9800
C32 H32B 0.9800
C32 H32C 0.9800
C32 C31 1.5397(18)
C15 H15 0.9500
C1 C6 1.4004(17)
C1 C2 1.3999(18)
C10 H10 0.9500
C10 C11 1.3906(18)
C21 H21A 0.9800
C21 H21B 0.9800
C21 H21C 0.9800
C21 C19 1.5289(17)
C19 H19 1.0000
C19 C20 1.5354(16)
C12 H12 0.9500
C12 C11 1.4001(17)
C28 H28 0.9500
C28 C29 1.3933(18)
C28 C27 1.3920(19)
C11 H11 0.9500
C29 H29 0.9500
C27 H27 0.9500
C33 H33A 0.9800
C33 H33B 0.9800
C33 H33C 0.9800
C33 C31 1.5333(18)
C31 H31 1.0000
C35 H35A 0.9800
C35 H35B 0.9800
C35 H35C 0.9800
C36 H36A 0.9800
C36 H36B 0.9800
C36 H36C 0.9800
C20 H20A 0.9800
C20 H20B 0.9800
C20 H20C 0.9800
C22 H22 1.0000
C22 C23 1.5377(16)
C22 C24 1.5352(17)
C23 H23A 0.9800
C23 H23B 0.9800
C23 H23C 0.9800
C3 H3 0.9500
C3 C4 1.388(2)
C3 C2 1.3981(19)
C24 H24A 0.9800
C24 H24B 0.9800
C24 H24C 0.9800
C4 H4 0.9500
C4 C5 1.391(3)
C6 H6 0.9500
C6 C5 1.394(2)
C2 H2 0.9500
C5 H5 0.9500

loop_
_geom_torsion_atom_site_label_1
_geom_torsion_atom_site_label_2
_geom_torsion_atom_site_label_3
_geom_torsion_atom_site_label_4
_geom_torsion
Co1 P1 C18 C13 27.71(8)
Co1 P1 C18 C17 -153.78(9)
Co1 P1 C19 C21 57.04(8)
Co1 P1 C19 C20 -67.78(9)
Co1 P1 C22 C23 166.98(7)
Co1 P1 C22 C24 -70.46(9)
Co1 P2 C30 C25 -5.01(9)
Co1 P2 C30 C29 178.48(9)
Co1 P2 C34 C35 -45.65(8)
Co1 P2 C34 C36 -174.15(8)
Co1 P2 C31 C32 60.87(10)
Co1 P2 C31 C33 -65.14(10)
Co1 S1 C1 C6 -156.38(9)
Co1 S1 C1 C2 23.65(12)
Co1 C7 C12 C11 118.28(12)
Co1 C7 B1 C13 107.30(8)
Co1 C7 B1 C25 -105.03(9)
P1 C18 C17 C16 -178.47(9)
P2 C30 C29 C28 173.18(10)
S1 C1 C6 C5 178.76(12)
S1 C1 C2 C3 -178.67(10)
C13 C18 C17 C16 -0.10(17)
C13 C14 C15 C16 0.87(19)
C18 P1 C19 C21 -60.41(8)
C18 P1 C19 C20 174.77(8)
C18 P1 C22 C23 -73.54(10)
C18 P1 C22 C24 49.02(9)
C18 C13 C14 C15 -1.54(17)
C18 C13 B1 Co1 -19.98(12)
C18 C13 B1 C25 117.09(11)
C18 C13 B1 C7 -94.53(11)
C18 C17 C16 C15 -0.61(19)
C17 C16 C15 C14 0.2(2)
C25 C26 C27 C28 -0.6(2)
C25 C30 C29 C28 -3.11(18)
C8 C9 C10 C11 -0.4(2)
C8 C7 C12 C11 0.70(18)
C8 C7 B1 Co1 108.20(10)
C8 C7 B1 C13 -144.50(10)
C8 C7 B1 C25 3.17(16)
C14 C13 C18 P1 179.75(8)
C14 C13 C18 C17 1.16(16)
C14 C13 B1 Co1 154.00(9)
C14 C13 B1 C25 -68.93(14)
C14 C13 B1 C7 79.45(12)
C26 C25 C30 P2 -172.35(8)
C26 C25 C30 C29 4.30(16)
C26 C25 B1 Co1 173.53(9)
C26 C25 B1 C13 36.53(15)
C26 C25 B1 C7 -108.95(12)
C30 P2 C34 C35 -161.54(8)
C30 P2 C34 C36 69.96(10)
C30 P2 C31 C32 -174.85(9)
C30 P2 C31 C33 59.14(10)
C30 C25 C26 C27 -2.46(17)
C30 C25 B1 Co1 -6.32(13)
C30 C25 B1 C13 -143.32(10)
C30 C25 B1 C7 71.20(14)
C9 C8 C7 Co1 -105.40(12)
C9 C8 C7 C12 -3.61(17)
C9 C8 C7 B1 171.75(11)
C9 C10 C11 C12 -2.5(2)
C34 P2 C30 C25 112.00(8)
C34 P2 C30 C29 -64.51(11)
C34 P2 C31 C32 -65.78(10)
C34 P2 C31 C33 168.21(9)
C7 C8 C9 C10 3.5(2)
C7 C12 C11 C10 2.3(2)
C1 C6 C5 C4 0.6(2)
C19 P1 C18 C13 150.60(8)
C19 P1 C18 C17 -30.89(11)
C19 P1 C22 C23 34.58(10)
C19 P1 C22 C24 157.14(8)
C12 C7 B1 Co1 -76.64(10)
C12 C7 B1 C13 30.66(14)
C12 C7 B1 C25 178.33(10)
C29 C28 C27 C26 2.0(2)
C27 C28 C29 C30 -0.1(2)
C31 P2 C30 C25 -139.57(8)
C31 P2 C30 C29 43.92(11)
C31 P2 C34 C35 90.04(8)
C31 P2 C34 C36 -38.46(10)
C22 P1 C18 C13 -102.83(8)
C22 P1 C18 C17 75.68(10)
C22 P1 C19 C21 -165.90(8)
C22 P1 C19 C20 69.28(9)
C3 C4 C5 C6 0.1(2)
C4 C3 C2 C1 -0.7(2)
C6 C1 C2 C3 1.36(19)
C2 C1 C6 C5 -1.3(2)
C2 C3 C4 C5 0.0(2)
B1 C13 C18 P1 -5.96(12)
B1 C13 C18 C17 175.45(10)
B1 C13 C14 C15 -175.61(11)
B1 C25 C26 C27 177.68(11)
B1 C25 C30 P2 7.50(13)
B1 C25 C30 C29 -175.84(10)
B1 C7 C12 C11 -174.78(12)
